data_7132940
loop_
_publ_author_name
'Gilbert-Bass, Kito'
'Stennett, Cary R.'
'Grotjahn, Robin'
'Ziller, Joseph W.'
'Furche, Filipp'
'Evans, William J.'

_publ_section_title
;
 Exploring sulfur donor atom coordination chemistry with La(II), Nd(II),
 and Tm(II) using a terphenylthiolate ligand.
;
_journal_issue 34
_journal_name_full 'Chemical communications (Cambridge, England)'
_journal_page_first 4601
_journal_page_last 4604
_journal_paper_doi 10.1039/d4cc01037j
_journal_volume 60
_journal_year 2024
_chemical_formula_moiety 'C84 H108 N2 Nd S2'
_chemical_formula_sum 'C84 H108 N2 Nd S2'
_chemical_formula_weight 1354.08
_chemical_melting_point ?
_chemical_properties_physical Air-sensitive,Moisture-sensitive,Oxygen-sensitive
_space_group_crystal_system orthorhombic
_space_group_IT_number 60
_space_group_name_Hall '-P 2n 2ab'
_space_group_name_H-M_alt 'P b c n'
_atom_sites_solution_hydrogens geom
_atom_sites_solution_primary direct
_atom_sites_solution_secondary difmap
_audit_creation_date 2024-01-19
_audit_creation_method
;
Olex2 1.5
(compiled 2023.08.24 svn.re1ec1418 for OlexSys, GUI svn.r6817)
;
_audit_update_record
;
2024-01-19 deposited with the CCDC.	2024-03-28 downloaded from the CCDC.
;
_cell_angle_alpha 90
_cell_angle_beta 90
_cell_angle_gamma 90
_cell_formula_units_Z 4
_cell_length_a 15.9566(15)
_cell_length_b 18.7918(17)
_cell_length_c 24.254(2)
_cell_measurement_reflns_used 9797
_cell_measurement_temperature 93.15
_cell_measurement_theta_max 28.68
_cell_measurement_theta_min 2.32
_cell_volume 7272.6(11)
_computing_cell_refinement 'Bruker SAINT 8.34a, 2013'
_computing_data_collection 'Bruker APEX2 2014.11-0, 2014'
_computing_data_reduction 'Bruker SAINT 8.34a, 2013'
_computing_molecular_graphics 'Olex2 1.5 (Dolomanov et al., 2009)'
_computing_publication_material 'Olex2 1.5 (Dolomanov et al., 2009)'
_computing_structure_refinement 'SHELXL-2014/7 (Sheldrick, 2014)'
_computing_structure_solution 'Bruker SHELXTL 2014/4 (XT)'
_diffrn_ambient_temperature 93.15
_diffrn_measured_fraction_theta_full 0.999
_diffrn_measured_fraction_theta_max 0.991
_diffrn_measurement_device_type 'Bruker APEX-II CCD'
_diffrn_measurement_method '\f and \w scans'
_diffrn_radiation_monochromator graphite
_diffrn_radiation_type MoK\a
_diffrn_radiation_wavelength 0.71073
_diffrn_reflns_av_R_equivalents 0.0636
_diffrn_reflns_av_unetI/netI 0.0389
_diffrn_reflns_Laue_measured_fraction_full 0.999
_diffrn_reflns_Laue_measured_fraction_max 0.991
_diffrn_reflns_limit_h_max 22
_diffrn_reflns_limit_h_min -22
_diffrn_reflns_limit_k_max 26
_diffrn_reflns_limit_k_min -26
_diffrn_reflns_limit_l_max 34
_diffrn_reflns_limit_l_min -34
_diffrn_reflns_number 96047
_diffrn_reflns_point_group_measured_fraction_full 0.999
_diffrn_reflns_point_group_measured_fraction_max 0.991
_diffrn_reflns_theta_full 25.242
_diffrn_reflns_theta_max 30.651
_diffrn_reflns_theta_min 2.109
_diffrn_source 'fine-focus sealed tube'
_diffrn_source_current 30.0
_diffrn_source_power 1.5
_diffrn_source_voltage 50.0
_diffrn_standards_number 0
_exptl_absorpt_coefficient_mu 0.816
_exptl_absorpt_correction_T_max 0.7461
_exptl_absorpt_correction_T_min 0.6866
_exptl_absorpt_correction_type multi-scan
_exptl_absorpt_process_details
;
SADABS-2014/5 (Bruker,2014/5) was used for absorption correction.
wR2(int) was 0.0700 before and 0.0577 after correction.
The Ratio of minimum to maximum transmission is 0.9203.
The \l/2 correction factor is 0.00150.
;
_exptl_crystal_colour red
_exptl_crystal_colour_primary red
_exptl_crystal_density_diffrn 1.237
_exptl_crystal_density_meas ?
_exptl_crystal_density_method 'not measured'
_exptl_crystal_description block
_exptl_crystal_F_000 2872
_exptl_crystal_size_max 0.305
_exptl_crystal_size_mid 0.222
_exptl_crystal_size_min 0.152
_refine_diff_density_max 1.465
_refine_diff_density_min -0.887
_refine_diff_density_rms 0.084
_refine_ls_extinction_method none
_refine_ls_goodness_of_fit_ref 1.027
_refine_ls_hydrogen_treatment constr
_refine_ls_matrix_type full
_refine_ls_number_parameters 454
_refine_ls_number_reflns 11139
_refine_ls_number_restraints 18
_refine_ls_restrained_S_all 1.028
_refine_ls_R_factor_all 0.0645
_refine_ls_R_factor_gt 0.0397
_refine_ls_shift/su_max 0.003
_refine_ls_shift/su_mean 0.000
_refine_ls_structure_factor_coef Fsqd
_refine_ls_weighting_details 'w=1/[\s^2^(Fo^2^)+(0.0545P)^2^+4.5279P] where P=(Fo^2^+2Fc^2^)/3'
_refine_ls_weighting_scheme calc
_refine_ls_wR_factor_gt 0.0969
_refine_ls_wR_factor_ref 0.1098
_reflns_Friedel_coverage 0.000
_reflns_number_gt 8027
_reflns_number_total 11139
_reflns_threshold_expression 'I > 2\s(I)'
_cod_data_source_file d4cc01037j2.cif
_cod_data_source_block crs288
_cod_depositor_comments
;
The following automatic conversions were performed:

data item '_chemical_melting_point' value 'not measured' was changed
to '?' -- the value is undefined or not given.

data item '_exptl_crystal_density_meas' value 'not measured' was
changed to '?' -- the value is perceived as not measured.

Automatic conversion script
Id: cif_fix_values 8170 2020-07-09 18:12:32Z antanas 

 Adding full bibliography for 7132934--7132940.cif.
;
_cod_database_code 7132940
_shelx_space_group_comment
;
The symmetry employed for this shelxl refinement is uniquely defined
by the following loop, which should always be used as a source of
symmetry information in preference to the above space-group names.
They are only intended as comments.
;
_shelx_estimated_absorpt_t_max 0.886
_shelx_estimated_absorpt_t_min 0.789
_olex2_refinement_description
;
1. Fixed Uiso
 At 1.2 times of:
  All C(H) groups, All C(H,H) groups
 At 1.5 times of:
  All C(H,H,H) groups
2. Uiso/Uaniso restraints and constraints
C32 \\sim C32A \\sim C33 \\sim C33A: within 2A with sigma of 0.005 and sigma
for terminal atoms of 0.01 within 2A
3. Others
 Fixed Sof: H34(0.5) H34A(0.5) H31(0.7) H31A(0.3) C35(0.5) H35A(0.5) H35B(0.5)
 H35C(0.5) C36(0.5) H36A(0.5) H36B(0.5) H36C(0.5) C32(0.7) H32A(0.7) H32B(0.7)
 H32C(0.7) C33(0.7) H33A(0.7) H33B(0.7) H33C(0.7) C33A(0.3) H33D(0.3) H33E(0.3)
 H33F(0.3) C32A(0.3) H32D(0.3) H32E(0.3) H32F(0.3) C36A(0.5) H36D(0.5)
 H36E(0.5) H36F(0.5) C35A(0.5) H35D(0.5) H35E(0.5) H35F(0.5)
4.a Ternary CH refined with riding coordinates:
 C13(H13), C28(H28), C34(H34), C34(H34A), C16(H16), C19(H19), C31(H31),
 C31(H31A)
4.b Aromatic/amide H refined with riding coordinates:
 C24(H24), C3(H3), C4(H4), C5(H5), C9(H9), C26(H26), C38(H38), C11(H11),
 C42(H42), C39(H39), C40(H40), C41(H41)
4.c Idealised Me refined as rotating group:
 C15(H15A,H15B,H15C), C21(H21A,H21B,H21C), C14(H14A,H14B,H14C), C20(H20A,H20B,
 H20C), C29(H29A,H29B,H29C), C30(H30A,H30B,H30C), C17(H17A,H17B,H17C), C18(H18A,
 H18B,H18C), C35(H35A,H35B,H35C), C36(H36A,H36B,H36C), C32(H32A,H32B,H32C),
 C33(H33A,H33B,H33C), C33A(H33D,H33E,H33F), C32A(H32D,H32E,H32F), C36A(H36D,
 H36E,H36F), C35A(H35D,H35E,H35F)
;
_olex2_submission_special_instructions 'No special instructions were received'

loop_
_space_group_symop_operation_xyz
'x, y, z'
'-x+1/2, -y+1/2, z+1/2'
'-x, y, -z+1/2'
'x+1/2, -y+1/2, -z'
'-x, -y, -z'
'x-1/2, y-1/2, -z-1/2'
'x, -y, z-1/2'
'-x-1/2, y-1/2, z'

loop_
_atom_site_label
_atom_site_type_symbol
_atom_site_fract_x
_atom_site_fract_y
_atom_site_fract_z
_atom_site_U_iso_or_equiv
_atom_site_adp_type
_atom_site_occupancy
_atom_site_site_symmetry_order
_atom_site_calc_flag
_atom_site_refinement_flags_posn
_atom_site_refinement_flags_adp
_atom_site_refinement_flags_occupancy
_atom_site_disorder_assembly
_atom_site_disorder_group
Nd1 Nd 0.500000 0.67502(2) 0.250000 0.02404(6) Uani 1 2 d S T P . .
S1 S 0.42758(3) 0.72590(3) 0.34727(2) 0.02344(11) Uani 1 1 d . . . . .
N1 N 0.51195(11) 0.55510(9) 0.22356(7) 0.0222(4) Uani 1 1 d . . . . .
C22 C 0.33515(13) 0.79644(11) 0.44384(8) 0.0211(4) Uani 1 1 d . . . . .
C6 C 0.29138(14) 0.79650(11) 0.38924(8) 0.0211(4) Uani 1 1 d . . . . .
C23 C 0.39033(14) 0.85196(11) 0.45787(8) 0.0234(4) Uani 1 1 d . . . . .
C24 C 0.42631(15) 0.85299(12) 0.50990(9) 0.0277(5) Uani 1 1 d . . . . .
H24 H 0.463099 0.890788 0.519426 0.033 Uiso 1 1 calc R U . . .
C3 C 0.20416(15) 0.79607(13) 0.28967(9) 0.0283(5) Uani 1 1 d . . . . .
H3 H 0.173830 0.795130 0.255974 0.034 Uiso 1 1 calc R U . . .
C13 C 0.25546(15) 0.60727(12) 0.28520(9) 0.0267(5) Uani 1 1 d . . . . .
H13 H 0.272480 0.627904 0.321516 0.032 Uiso 1 1 calc R U . . .
C1 C 0.32652(13) 0.76261(11) 0.34255(8) 0.0207(4) Uani 1 1 d . . . . .
C4 C 0.17129(15) 0.83223(13) 0.33476(9) 0.0302(5) Uani 1 1 d . . . . .
H4 H 0.119854 0.857372 0.331671 0.036 Uiso 1 1 calc R U . . .
C5 C 0.21456(15) 0.83109(12) 0.38426(9) 0.0273(5) Uani 1 1 d . . . . .
H5 H 0.191345 0.854394 0.415482 0.033 Uiso 1 1 calc R U . . .
C25 C 0.40985(16) 0.79999(13) 0.54856(9) 0.0303(5) Uani 1 1 d . . . . .
C10 C 0.35990(14) 0.64896(13) 0.14640(8) 0.0266(5) Uani 1 1 d . . . . .
C27 C 0.31920(14) 0.74152(11) 0.48166(8) 0.0226(4) Uani 1 1 d . . . . .
C7 C 0.31416(14) 0.72274(12) 0.24386(8) 0.0225(4) Uani 1 1 d . . . . .
C37 C 0.50282(14) 0.49970(11) 0.18573(9) 0.0223(4) Uani 1 1 d . . . . .
C8 C 0.30111(14) 0.64806(12) 0.23979(8) 0.0229(4) Uani 1 1 d . . . . .
C12 C 0.35258(14) 0.75950(13) 0.20034(9) 0.0261(4) Uani 1 1 d . . . . .
C9 C 0.32581(14) 0.61342(13) 0.19187(9) 0.0267(5) Uani 1 1 d . . . . .
H9 H 0.319243 0.563243 0.189872 0.032 Uiso 1 1 calc R U . . .
C26 C 0.35652(15) 0.74500(12) 0.53363(9) 0.0285(5) Uani 1 1 d . . . . .
H26 H 0.345008 0.708492 0.559639 0.034 Uiso 1 1 calc R U . . .
C2 C 0.28065(14) 0.76138(12) 0.29325(8) 0.0226(4) Uani 1 1 d . . . . .
C28 C 0.41116(16) 0.91057(12) 0.41696(9) 0.0301(5) Uani 1 1 d . . . . .
H28 H 0.396726 0.892711 0.379301 0.036 Uiso 1 1 calc R U . . .
C34 C 0.26608(15) 0.67732(12) 0.46674(9) 0.0281(5) Uani 1 1 d . . . . .
H34 H 0.255664 0.679552 0.426118 0.034 Uiso 0.5 1 calc R U P A 1
H34A H 0.233746 0.690352 0.432893 0.034 Uiso 0.5 1 calc R U P B 2
C38 C 0.44992(14) 0.44099(12) 0.19281(9) 0.0267(5) Uani 1 1 d . . . . .
H38 H 0.422046 0.433453 0.226928 0.032 Uiso 1 1 calc R U . . .
C11 C 0.37405(14) 0.72139(13) 0.15226(9) 0.0271(5) Uani 1 1 d . . . . .
H11 H 0.399336 0.746448 0.122587 0.033 Uiso 1 1 calc R U . . .
C15 C 0.27481(16) 0.52775(13) 0.28618(11) 0.0333(5) Uani 1 1 d . . . . .
H15A H 0.249619 0.504915 0.253855 0.050 Uiso 1 1 calc R U . . .
H15B H 0.251590 0.506617 0.319811 0.050 Uiso 1 1 calc R U . . .
H15C H 0.335647 0.520658 0.285503 0.050 Uiso 1 1 calc R U . . .
C16 C 0.37436(16) 0.60764(14) 0.09291(9) 0.0331(5) Uani 1 1 d . . . . .
H16 H 0.403355 0.562173 0.102670 0.040 Uiso 1 1 calc R U . . .
C19 C 0.36950(16) 0.83987(13) 0.19794(10) 0.0313(5) Uani 1 1 d . . . . .
H19 H 0.419932 0.845755 0.173890 0.038 Uiso 1 1 calc R U . . .
C42 C 0.54501(15) 0.50873(12) 0.13537(9) 0.0264(5) Uani 1 1 d . . . . .
H42 H 0.581215 0.548346 0.130401 0.032 Uiso 1 1 calc R U . . .
C21 C 0.38977(17) 0.87893(13) 0.25143(10) 0.0324(5) Uani 1 1 d . . . . .
H21A H 0.338017 0.886725 0.272339 0.049 Uiso 1 1 calc R U . . .
H21B H 0.415667 0.924910 0.242868 0.049 Uiso 1 1 calc R U . . .
H21C H 0.428637 0.850266 0.273463 0.049 Uiso 1 1 calc R U . . .
C31 C 0.4507(2) 0.80100(16) 0.60513(11) 0.0421(6) Uani 1 1 d . . . . .
H31 H 0.431675 0.758483 0.626538 0.050 Uiso 0.7 1 calc R U P C 1
H31A H 0.478319 0.753368 0.607855 0.050 Uiso 0.3 1 calc R U P D 2
C39 C 0.43876(16) 0.39399(13) 0.14937(10) 0.0328(5) Uani 1 1 d . . . . .
H39 H 0.401683 0.354822 0.153670 0.039 Uiso 1 1 calc R U . . .
C14 C 0.16062(17) 0.61582(17) 0.27926(13) 0.0445(7) Uani 1 1 d . . . . .
H14A H 0.145999 0.666416 0.281090 0.067 Uiso 1 1 calc R U . . .
H14B H 0.132406 0.590222 0.309173 0.067 Uiso 1 1 calc R U . . .
H14C H 0.142640 0.596303 0.243703 0.067 Uiso 1 1 calc R U . . .
C40 C 0.48097(16) 0.40308(14) 0.09939(10) 0.0327(5) Uani 1 1 d . . . . .
H40 H 0.473106 0.370187 0.070099 0.039 Uiso 1 1 calc R U . . .
C41 C 0.53424(17) 0.46043(13) 0.09303(9) 0.0306(5) Uani 1 1 d . . . . .
H41 H 0.563658 0.466690 0.059323 0.037 Uiso 1 1 calc R U . . .
C20 C 0.29750(19) 0.87788(15) 0.16779(11) 0.0411(6) Uani 1 1 d . . . . .
H20A H 0.285411 0.853031 0.133163 0.062 Uiso 1 1 calc R U . . .
H20B H 0.313826 0.927094 0.159834 0.062 Uiso 1 1 calc R U . . .
H20C H 0.247389 0.877730 0.191144 0.062 Uiso 1 1 calc R U . . .
C29 C 0.3569(2) 0.97613(13) 0.42821(12) 0.0422(6) Uani 1 1 d . . . . .
H29A H 0.297586 0.963370 0.424586 0.063 Uiso 1 1 calc R U . . .
H29B H 0.370672 1.013573 0.401592 0.063 Uiso 1 1 calc R U . . .
H29C H 0.367624 0.993431 0.465671 0.063 Uiso 1 1 calc R U . . .
C30 C 0.50389(18) 0.93036(15) 0.41680(12) 0.0407(6) Uani 1 1 d . . . . .
H30A H 0.517440 0.956340 0.450685 0.061 Uiso 1 1 calc R U . . .
H30B H 0.515956 0.960480 0.384787 0.061 Uiso 1 1 calc R U . . .
H30C H 0.537828 0.886972 0.414836 0.061 Uiso 1 1 calc R U . . .
C17 C 0.28986(19) 0.58836(16) 0.06674(11) 0.0435(7) Uani 1 1 d . . . . .
H17A H 0.256308 0.561060 0.093157 0.065 Uiso 1 1 calc R U . . .
H17B H 0.299386 0.559668 0.033580 0.065 Uiso 1 1 calc R U . . .
H17C H 0.259907 0.632018 0.056748 0.065 Uiso 1 1 calc R U . . .
C18 C 0.42778(19) 0.64565(19) 0.05126(11) 0.0486(7) Uani 1 1 d . . . . .
H18A H 0.399163 0.689047 0.039117 0.073 Uiso 1 1 calc R U . . .
H18B H 0.437342 0.614492 0.019471 0.073 Uiso 1 1 calc R U . . .
H18C H 0.481676 0.658190 0.068017 0.073 Uiso 1 1 calc R U . . .
C35 C 0.1845(7) 0.6782(5) 0.4938(4) 0.053(2) Uani 0.5 1 d . . P E 1
H35A H 0.192255 0.680529 0.533811 0.080 Uiso 0.5 1 calc R U P E 1
H35B H 0.153650 0.634804 0.484277 0.080 Uiso 0.5 1 calc R U P E 1
H35C H 0.152724 0.719880 0.481393 0.080 Uiso 0.5 1 calc R U P E 1
C36 C 0.3141(5) 0.6056(4) 0.4784(3) 0.0403(15) Uani 0.5 1 d . . P E 1
H36A H 0.371197 0.608912 0.463844 0.060 Uiso 0.5 1 calc R U P E 1
H36B H 0.284584 0.566195 0.460484 0.060 Uiso 0.5 1 calc R U P E 1
H36C H 0.316255 0.597209 0.518295 0.060 Uiso 0.5 1 calc R U P E 1
C32 C 0.4266(3) 0.8696(3) 0.63709(16) 0.0520(11) Uani 0.7 1 d . U P F 1
H32A H 0.444807 0.911421 0.616145 0.078 Uiso 0.7 1 calc R U P F 1
H32B H 0.454013 0.869447 0.673236 0.078 Uiso 0.7 1 calc R U P F 1
H32C H 0.365644 0.871236 0.642064 0.078 Uiso 0.7 1 calc R U P F 1
C33 C 0.5448(3) 0.7990(3) 0.5995(2) 0.0639(14) Uani 0.7 1 d . U P F 1
H33A H 0.560622 0.761100 0.573709 0.096 Uiso 0.7 1 calc R U P F 1
H33B H 0.570079 0.789625 0.635568 0.096 Uiso 0.7 1 calc R U P F 1
H33C H 0.564773 0.844829 0.585447 0.096 Uiso 0.7 1 calc R U P F 1
C33A C 0.5137(9) 0.8477(9) 0.6165(6) 0.073(3) Uani 0.3 1 d . U P F 2
H33D H 0.555745 0.845699 0.587124 0.109 Uiso 0.3 1 calc R U P F 2
H33E H 0.539798 0.834949 0.651733 0.109 Uiso 0.3 1 calc R U P F 2
H33F H 0.490786 0.895979 0.618900 0.109 Uiso 0.3 1 calc R U P F 2
C32A C 0.3817(8) 0.7982(7) 0.6497(4) 0.058(3) Uani 0.3 1 d . U P F 2
H32D H 0.353372 0.844395 0.651685 0.087 Uiso 0.3 1 calc R U P F 2
H32E H 0.406970 0.787122 0.685466 0.087 Uiso 0.3 1 calc R U P F 2
H32F H 0.340823 0.761235 0.640105 0.087 Uiso 0.3 1 calc R U P F 2
C36A C 0.3186(5) 0.6168(4) 0.4522(3) 0.0434(17) Uani 0.5 1 d . . P E 2
H36D H 0.358343 0.630973 0.423410 0.065 Uiso 0.5 1 calc R U P E 2
H36E H 0.283284 0.577959 0.438510 0.065 Uiso 0.5 1 calc R U P E 2
H36F H 0.349450 0.600794 0.484833 0.065 Uiso 0.5 1 calc R U P E 2
C35A C 0.2004(7) 0.6569(4) 0.5118(4) 0.046(2) Uani 0.5 1 d . . P E 2
H35D H 0.229661 0.641542 0.545338 0.069 Uiso 0.5 1 calc R U P E 2
H35E H 0.165120 0.617958 0.498255 0.069 Uiso 0.5 1 calc R U P E 2
H35F H 0.165305 0.698255 0.520235 0.069 Uiso 0.5 1 calc R U P E 2

loop_
_atom_site_aniso_label
_atom_site_aniso_U_11
_atom_site_aniso_U_22
_atom_site_aniso_U_33
_atom_site_aniso_U_23
_atom_site_aniso_U_13
_atom_site_aniso_U_12
Nd1 0.03481(10) 0.01681(8) 0.02050(8) 0.000 0.01273(7) 0.000
S1 0.0248(3) 0.0289(3) 0.0166(2) -0.00543(19) 0.00050(19) 0.0068(2)
N1 0.0314(10) 0.0186(8) 0.0167(8) -0.0003(6) 0.0018(7) 0.0011(7)
C22 0.0240(10) 0.0224(10) 0.0169(9) -0.0046(7) 0.0028(8) 0.0044(8)
C6 0.0259(10) 0.0209(9) 0.0165(9) -0.0017(7) 0.0027(8) 0.0020(8)
C23 0.0307(11) 0.0201(9) 0.0194(9) -0.0041(8) 0.0030(8) 0.0027(8)
C24 0.0321(12) 0.0250(11) 0.0260(10) -0.0061(9) -0.0020(9) -0.0032(9)
C3 0.0285(12) 0.0389(13) 0.0176(10) -0.0001(9) -0.0015(8) 0.0055(10)
C13 0.0279(11) 0.0319(12) 0.0203(10) -0.0006(9) 0.0021(9) -0.0009(9)
C1 0.0247(10) 0.0209(10) 0.0165(9) -0.0009(7) 0.0025(8) 0.0030(8)
C4 0.0255(11) 0.0396(13) 0.0255(11) 0.0008(9) 0.0009(9) 0.0113(10)
C5 0.0305(12) 0.0316(12) 0.0198(10) -0.0034(8) 0.0045(8) 0.0085(9)
C25 0.0382(13) 0.0318(12) 0.0210(10) -0.0015(9) -0.0025(9) 0.0004(10)
C10 0.0259(11) 0.0390(12) 0.0148(9) -0.0023(9) -0.0024(8) 0.0088(9)
C27 0.0255(10) 0.0239(10) 0.0184(9) -0.0024(8) 0.0018(8) 0.0009(8)
C7 0.0218(10) 0.0301(11) 0.0156(9) -0.0013(8) -0.0005(7) 0.0042(8)
C37 0.0285(10) 0.0194(9) 0.0191(9) -0.0028(7) -0.0029(8) 0.0051(8)
C8 0.0226(10) 0.0301(11) 0.0159(9) -0.0032(8) -0.0011(7) 0.0015(8)
C12 0.0247(11) 0.0360(12) 0.0176(9) 0.0019(8) 0.0010(8) 0.0051(9)
C9 0.0288(11) 0.0312(12) 0.0202(10) -0.0042(8) -0.0033(8) 0.0063(9)
C26 0.0354(13) 0.0296(11) 0.0205(10) 0.0033(9) -0.0028(9) -0.0013(10)
C2 0.0245(10) 0.0263(11) 0.0171(9) -0.0016(8) 0.0028(8) 0.0023(8)
C28 0.0449(14) 0.0219(11) 0.0235(10) -0.0036(8) 0.0020(10) -0.0028(10)
C34 0.0346(12) 0.0300(12) 0.0198(10) 0.0010(8) 0.0003(9) -0.0073(9)
C38 0.0254(11) 0.0281(11) 0.0266(10) -0.0056(9) 0.0017(9) 0.0012(9)
C11 0.0236(11) 0.0431(13) 0.0147(9) 0.0030(9) 0.0008(8) 0.0072(9)
C15 0.0331(13) 0.0321(12) 0.0348(12) 0.0005(10) 0.0018(10) -0.0060(10)
C16 0.0400(14) 0.0438(14) 0.0153(9) -0.0035(9) -0.0012(9) 0.0180(11)
C19 0.0346(13) 0.0332(12) 0.0262(11) 0.0052(9) 0.0045(10) 0.0055(10)
C42 0.0354(13) 0.0242(11) 0.0195(10) -0.0010(8) 0.0004(9) 0.0036(9)
C21 0.0347(12) 0.0276(11) 0.0349(12) 0.0023(10) 0.0020(10) -0.0001(9)
C31 0.0536(18) 0.0426(15) 0.0300(13) -0.0009(11) -0.0147(12) -0.0077(13)
C39 0.0312(12) 0.0304(12) 0.0368(13) -0.0114(10) 0.0011(10) -0.0013(10)
C14 0.0307(14) 0.0563(18) 0.0466(16) 0.0118(14) 0.0052(12) 0.0032(12)
C40 0.0333(13) 0.0367(13) 0.0280(11) -0.0136(10) -0.0038(9) 0.0054(10)
C41 0.0373(13) 0.0342(13) 0.0203(10) -0.0022(9) 0.0011(9) 0.0090(10)
C20 0.0476(16) 0.0418(15) 0.0339(13) 0.0058(11) -0.0005(12) 0.0126(12)
C29 0.0579(18) 0.0268(12) 0.0418(15) 0.0033(11) 0.0003(13) 0.0050(12)
C30 0.0518(17) 0.0344(13) 0.0360(13) -0.0061(11) 0.0107(12) -0.0096(12)
C17 0.0532(17) 0.0515(17) 0.0258(12) -0.0120(11) -0.0009(12) -0.0031(14)
C18 0.0445(16) 0.079(2) 0.0222(12) -0.0158(13) 0.0069(11) -0.0089(15)
C35 0.049(5) 0.040(5) 0.072(7) -0.014(4) 0.017(5) -0.020(4)
C36 0.048(4) 0.022(3) 0.050(4) 0.000(3) -0.009(4) -0.007(2)
C32 0.054(2) 0.078(3) 0.0234(17) -0.0179(19) -0.0105(17) 0.010(2)
C33 0.061(3) 0.073(3) 0.058(3) -0.026(2) -0.037(2) 0.028(3)
C33A 0.083(6) 0.087(6) 0.048(5) -0.013(5) -0.024(5) 0.002(5)
C32A 0.068(6) 0.076(6) 0.031(4) -0.012(4) -0.005(4) 0.017(5)
C36A 0.049(4) 0.030(3) 0.051(4) -0.012(3) 0.019(4) -0.009(3)
C35A 0.061(6) 0.031(4) 0.047(5) -0.009(3) 0.035(4) -0.015(4)

loop_
_atom_type_symbol
_atom_type_description
_atom_type_scat_dispersion_real
_atom_type_scat_dispersion_imag
_atom_type_scat_source
C C 0.0033 0.0016 'International Tables Vol C Tables 4.2.6.8 and 6.1.1.4'
H H 0.0000 0.0000 'International Tables Vol C Tables 4.2.6.8 and 6.1.1.4'
N N 0.0061 0.0033 'International Tables Vol C Tables 4.2.6.8 and 6.1.1.4'
S S 0.1246 0.1234 'International Tables Vol C Tables 4.2.6.8 and 6.1.1.4'
Nd Nd -0.1943 3.0179 'International Tables Vol C Tables 4.2.6.8 and 6.1.1.4'

loop_
_exptl_crystal_face_index_h
_exptl_crystal_face_index_k
_exptl_crystal_face_index_l
_exptl_crystal_face_perp_dist
1.00 2.00 -2.00 0.0660
-1.00 1.00 0.00 0.0850
-1.00 -1.00 2.00 0.1390
2.00 -1.00 0.00 0.0650
-2.00 1.00 -2.00 0.0680
2.00 1.00 -2.00 0.0670
2.00 0.00 1.00 0.0510
1.00 0.00 1.00 0.0600
-2.00 -1.00 -2.00 0.0800
-1.00 -1.00 -2.00 0.0870
1.00 1.00 2.00 0.0610
-2.00 -2.00 -1.00 0.0950
1.00 1.00 0.00 0.0660
0.00 -1.00 -1.00 0.1000
-2.00 1.00 2.00 0.0980

loop_
_geom_angle_atom_site_label_1
_geom_angle_atom_site_label_2
_geom_angle_atom_site_label_3
_geom_angle
_geom_angle_site_symmetry_1
_geom_angle_site_symmetry_3
_geom_angle_publ_flag
Cnt1 Nd1 Cnt1 172.10(1) 3_655 . ?
S1 Nd1 S1 140.00(2) 3_655 . ?
N1 Nd1 S1 126.27(4) . . ?
N1 Nd1 S1 93.67(4) 3_655 . ?
N1 Nd1 S1 93.67(4) . 3_655 ?
N1 Nd1 S1 126.27(4) 3_655 3_655 ?
N1 Nd1 N1 33.07(8) . 3_655 ?
C1 S1 Nd1 117.29(7) . . ?
N1 N1 Nd1 73.46(4) 3_655 . ?
N1 N1 C37 126.91(14) 3_655 . ?
C37 N1 Nd1 152.40(14) . . ?
C23 C22 C6 120.35(19) . . ?
C27 C22 C6 119.60(19) . . ?
C27 C22 C23 120.03(19) . . ?
C1 C6 C22 121.51(19) . . ?
C5 C6 C22 119.19(18) . . ?
C5 C6 C1 119.30(19) . . ?
C22 C23 C28 121.10(19) . . ?
C24 C23 C22 119.3(2) . . ?
C24 C23 C28 119.6(2) . . ?
C23 C24 H24 119.2 . . ?
C23 C24 C25 121.6(2) . . ?
C25 C24 H24 119.2 . . ?
C4 C3 H3 119.6 . . ?
C2 C3 H3 119.6 . . ?
C2 C3 C4 120.8(2) . . ?
C8 C13 H13 108.1 . . ?
C8 C13 C14 110.6(2) . . ?
C15 C13 H13 108.1 . . ?
C15 C13 C8 113.98(19) . . ?
C15 C13 C14 107.7(2) . . ?
C14 C13 H13 108.1 . . ?
C6 C1 S1 119.22(16) . . ?
C2 C1 S1 121.87(15) . . ?
C2 C1 C6 118.88(19) . . ?
C3 C4 H4 120.5 . . ?
C5 C4 C3 119.1(2) . . ?
C5 C4 H4 120.5 . . ?
C6 C5 H5 119.3 . . ?
C4 C5 C6 121.4(2) . . ?
C4 C5 H5 119.3 . . ?
C24 C25 C31 121.2(2) . . ?
C26 C25 C24 118.2(2) . . ?
C26 C25 C31 120.6(2) . . ?
C9 C10 C16 119.0(2) . . ?
C11 C10 C9 116.80(19) . . ?
C11 C10 C16 124.1(2) . . ?
C22 C27 C34 121.98(19) . . ?
C26 C27 C22 118.6(2) . . ?
C26 C27 C34 119.4(2) . . ?
C8 C7 C2 118.75(18) . . ?
C12 C7 C8 119.86(19) . . ?
C12 C7 C2 121.2(2) . . ?
N1 C37 C38 124.77(19) . . ?
N1 C37 C42 115.6(2) . . ?
C38 C37 C42 119.4(2) . . ?
C7 C8 C13 121.02(18) . . ?
C9 C8 C13 120.2(2) . . ?
C9 C8 C7 118.6(2) . . ?
C7 C12 C11 118.6(2) . . ?
C7 C12 C19 126.2(2) . . ?
C11 C12 C19 115.2(2) . . ?
C10 C9 H9 118.5 . . ?
C8 C9 C10 123.1(2) . . ?
C8 C9 H9 118.5 . . ?
C25 C26 C27 122.2(2) . . ?
C25 C26 H26 118.9 . . ?
C27 C26 H26 118.9 . . ?
C3 C2 C1 120.34(19) . . ?
C3 C2 C7 119.45(19) . . ?
C1 C2 C7 120.21(19) . . ?
C23 C28 H28 107.6 . . ?
C23 C28 C29 110.1(2) . . ?
C23 C28 C30 113.0(2) . . ?
C29 C28 H28 107.6 . . ?
C30 C28 H28 107.6 . . ?
C30 C28 C29 110.7(2) . . ?
C27 C34 H34 107.1 . . ?
C27 C34 H34A 106.8 . . ?
C27 C34 C36 111.4(3) . . ?
C27 C34 C35A 113.8(4) . . ?
C35 C34 C27 112.5(4) . . ?
C35 C34 H34 107.1 . . ?
C35 C34 C36 111.3(5) . . ?
C36 C34 H34 107.1 . . ?
C36A C34 C27 110.9(4) . . ?
C36A C34 H34A 106.8 . . ?
C36A C34 C35A 111.3(4) . . ?
C35A C34 H34A 106.8 . . ?
C37 C38 H38 120.5 . . ?
C39 C38 C37 119.1(2) . . ?
C39 C38 H38 120.5 . . ?
C10 C11 C12 122.9(2) . . ?
C10 C11 H11 118.5 . . ?
C12 C11 H11 118.5 . . ?
C13 C15 H15A 109.5 . . ?
C13 C15 H15B 109.5 . . ?
C13 C15 H15C 109.5 . . ?
H15A C15 H15B 109.5 . . ?
H15A C15 H15C 109.5 . . ?
H15B C15 H15C 109.5 . . ?
C10 C16 H16 107.6 . . ?
C10 C16 C17 109.8(2) . . ?
C17 C16 H16 107.6 . . ?
C18 C16 C10 114.5(2) . . ?
C18 C16 H16 107.6 . . ?
C18 C16 C17 109.4(2) . . ?
C12 C19 H19 105.8 . . ?
C12 C19 C20 110.1(2) . . ?
C21 C19 C12 118.58(19) . . ?
C21 C19 H19 105.8 . . ?
C21 C19 C20 109.8(2) . . ?
C20 C19 H19 105.8 . . ?
C37 C42 H42 119.8 . . ?
C41 C42 C37 120.5(2) . . ?
C41 C42 H42 119.8 . . ?
C19 C21 H21A 109.5 . . ?
C19 C21 H21B 109.5 . . ?
C19 C21 H21C 109.5 . . ?
H21A C21 H21B 109.5 . . ?
H21A C21 H21C 109.5 . . ?
H21B C21 H21C 109.5 . . ?
C25 C31 H31 109.2 . . ?
C25 C31 H31A 103.7 . . ?
C25 C31 C32 110.8(3) . . ?
C25 C31 C32A 109.0(5) . . ?
C32 C31 H31 109.2 . . ?
C33 C31 C25 110.1(3) . . ?
C33 C31 H31 109.2 . . ?
C33 C31 C32 108.3(3) . . ?
C33A C31 C25 120.5(7) . . ?
C33A C31 H31A 103.7 . . ?
C33A C31 C32A 114.0(8) . . ?
C32A C31 H31A 103.7 . . ?
C38 C39 H39 119.4 . . ?
C38 C39 C40 121.3(2) . . ?
C40 C39 H39 119.4 . . ?
C13 C14 H14A 109.5 . . ?
C13 C14 H14B 109.5 . . ?
C13 C14 H14C 109.5 . . ?
H14A C14 H14B 109.5 . . ?
H14A C14 H14C 109.5 . . ?
H14B C14 H14C 109.5 . . ?
C39 C40 H40 120.4 . . ?
C41 C40 C39 119.3(2) . . ?
C41 C40 H40 120.4 . . ?
C42 C41 H41 119.8 . . ?
C40 C41 C42 120.4(2) . . ?
C40 C41 H41 119.8 . . ?
C19 C20 H20A 109.5 . . ?
C19 C20 H20B 109.5 . . ?
C19 C20 H20C 109.5 . . ?
H20A C20 H20B 109.5 . . ?
H20A C20 H20C 109.5 . . ?
H20B C20 H20C 109.5 . . ?
C28 C29 H29A 109.5 . . ?
C28 C29 H29B 109.5 . . ?
C28 C29 H29C 109.5 . . ?
H29A C29 H29B 109.5 . . ?
H29A C29 H29C 109.5 . . ?
H29B C29 H29C 109.5 . . ?
C28 C30 H30A 109.5 . . ?
C28 C30 H30B 109.5 . . ?
C28 C30 H30C 109.5 . . ?
H30A C30 H30B 109.5 . . ?
H30A C30 H30C 109.5 . . ?
H30B C30 H30C 109.5 . . ?
C16 C17 H17A 109.5 . . ?
C16 C17 H17B 109.5 . . ?
C16 C17 H17C 109.5 . . ?
H17A C17 H17B 109.5 . . ?
H17A C17 H17C 109.5 . . ?
H17B C17 H17C 109.5 . . ?
C16 C18 H18A 109.5 . . ?
C16 C18 H18B 109.5 . . ?
C16 C18 H18C 109.5 . . ?
H18A C18 H18B 109.5 . . ?
H18A C18 H18C 109.5 . . ?
H18B C18 H18C 109.5 . . ?
C34 C35 H35A 109.5 . . ?
C34 C35 H35B 109.5 . . ?
C34 C35 H35C 109.5 . . ?
H35A C35 H35B 109.5 . . ?
H35A C35 H35C 109.5 . . ?
H35B C35 H35C 109.5 . . ?
C34 C36 H36A 109.5 . . ?
C34 C36 H36B 109.5 . . ?
C34 C36 H36C 109.5 . . ?
H36A C36 H36B 109.5 . . ?
H36A C36 H36C 109.5 . . ?
H36B C36 H36C 109.5 . . ?
C31 C32 H32A 109.5 . . ?
C31 C32 H32B 109.5 . . ?
C31 C32 H32C 109.5 . . ?
H32A C32 H32B 109.5 . . ?
H32A C32 H32C 109.5 . . ?
H32B C32 H32C 109.5 . . ?
C31 C33 H33A 109.5 . . ?
C31 C33 H33B 109.5 . . ?
C31 C33 H33C 109.5 . . ?
H33A C33 H33B 109.5 . . ?
H33A C33 H33C 109.5 . . ?
H33B C33 H33C 109.5 . . ?
C31 C33A H33D 109.5 . . ?
C31 C33A H33E 109.5 . . ?
C31 C33A H33F 109.5 . . ?
H33D C33A H33E 109.5 . . ?
H33D C33A H33F 109.5 . . ?
H33E C33A H33F 109.5 . . ?
C31 C32A H32D 109.5 . . ?
C31 C32A H32E 109.5 . . ?
C31 C32A H32F 109.5 . . ?
H32D C32A H32E 109.5 . . ?
H32D C32A H32F 109.5 . . ?
H32E C32A H32F 109.5 . . ?
C34 C36A H36D 109.5 . . ?
C34 C36A H36E 109.5 . . ?
C34 C36A H36F 109.5 . . ?
H36D C36A H36E 109.5 . . ?
H36D C36A H36F 109.5 . . ?
H36E C36A H36F 109.5 . . ?
C34 C35A H35D 109.5 . . ?
C34 C35A H35E 109.5 . . ?
C34 C35A H35F 109.5 . . ?
H35D C35A H35E 109.5 . . ?
H35D C35A H35F 109.5 . . ?
H35E C35A H35F 109.5 . . ?

loop_
_geom_bond_atom_site_label_1
_geom_bond_atom_site_label_2
_geom_bond_distance
_geom_bond_site_symmetry_2
_geom_bond_publ_flag
Nd1 Cnt1 2.9084(2) . ?
Nd1 Cnt1 2.9084(2) 3_655 ?
Nd1 S1 2.7956(5) . ?
Nd1 S1 2.7956(5) 3_655 ?
Nd1 N1 2.3507(18) 3_655 ?
Nd1 N1 2.3507(18) . ?
S1 C1 1.758(2) . ?
N1 N1 1.338(3) 3_655 ?
N1 C37 1.395(3) . ?
C22 C6 1.497(3) . ?
C22 C23 1.407(3) . ?
C22 C27 1.404(3) . ?
C6 C1 1.415(3) . ?
C6 C5 1.393(3) . ?
C23 C24 1.387(3) . ?
C23 C28 1.519(3) . ?
C24 H24 0.9500 . ?
C24 C25 1.393(3) . ?
C3 H3 0.9500 . ?
C3 C4 1.390(3) . ?
C3 C2 1.386(3) . ?
C13 H13 1.0000 . ?
C13 C8 1.527(3) . ?
C13 C15 1.526(3) . ?
C13 C14 1.529(3) . ?
C1 C2 1.402(3) . ?
C4 H4 0.9500 . ?
C4 C5 1.385(3) . ?
C5 H5 0.9500 . ?
C25 C26 1.387(3) . ?
C25 C31 1.519(3) . ?
C10 C9 1.399(3) . ?
C10 C11 1.387(4) . ?
C10 C16 1.529(3) . ?
C27 C26 1.396(3) . ?
C27 C34 1.518(3) . ?
C7 C8 1.422(3) . ?
C7 C12 1.402(3) . ?
C7 C2 1.499(3) . ?
C37 C38 1.400(3) . ?
C37 C42 1.405(3) . ?
C8 C9 1.389(3) . ?
C12 C11 1.411(3) . ?
C12 C19 1.535(3) . ?
C9 H9 0.9500 . ?
C26 H26 0.9500 . ?
C28 H28 1.0000 . ?
C28 C29 1.530(3) . ?
C28 C30 1.526(4) . ?
C34 H34 1.0000 . ?
C34 H34A 1.0000 . ?
C34 C35 1.458(11) . ?
C34 C36 1.575(7) . ?
C34 C36A 1.456(8) . ?
C34 C35A 1.563(9) . ?
C38 H38 0.9500 . ?
C38 C39 1.386(3) . ?
C11 H11 0.9500 . ?
C15 H15A 0.9800 . ?
C15 H15B 0.9800 . ?
C15 H15C 0.9800 . ?
C16 H16 1.0000 . ?
C16 C17 1.534(4) . ?
C16 C18 1.502(4) . ?
C19 H19 1.0000 . ?
C19 C21 1.525(3) . ?
C19 C20 1.538(4) . ?
C42 H42 0.9500 . ?
C42 C41 1.381(3) . ?
C21 H21A 0.9800 . ?
C21 H21B 0.9800 . ?
C21 H21C 0.9800 . ?
C31 H31 1.0000 . ?
C31 H31A 1.0000 . ?
C31 C32 1.553(5) . ?
C31 C33 1.508(6) . ?
C31 C33A 1.362(15) . ?
C31 C32A 1.543(12) . ?
C39 H39 0.9500 . ?
C39 C40 1.397(4) . ?
C14 H14A 0.9800 . ?
C14 H14B 0.9800 . ?
C14 H14C 0.9800 . ?
C40 H40 0.9500 . ?
C40 C41 1.381(4) . ?
C41 H41 0.9500 . ?
C20 H20A 0.9800 . ?
C20 H20B 0.9800 . ?
C20 H20C 0.9800 . ?
C29 H29A 0.9800 . ?
C29 H29B 0.9800 . ?
C29 H29C 0.9800 . ?
C30 H30A 0.9800 . ?
C30 H30B 0.9800 . ?
C30 H30C 0.9800 . ?
C17 H17A 0.9800 . ?
C17 H17B 0.9800 . ?
C17 H17C 0.9800 . ?
C18 H18A 0.9800 . ?
C18 H18B 0.9800 . ?
C18 H18C 0.9800 . ?
C35 H35A 0.9800 . ?
C35 H35B 0.9800 . ?
C35 H35C 0.9800 . ?
C36 H36A 0.9800 . ?
C36 H36B 0.9800 . ?
C36 H36C 0.9800 . ?
C32 H32A 0.9800 . ?
C32 H32B 0.9800 . ?
C32 H32C 0.9800 . ?
C33 H33A 0.9800 . ?
C33 H33B 0.9800 . ?
C33 H33C 0.9800 . ?
C33A H33D 0.9800 . ?
C33A H33E 0.9800 . ?
C33A H33F 0.9800 . ?
C32A H32D 0.9800 . ?
C32A H32E 0.9800 . ?
C32A H32F 0.9800 . ?
C36A H36D 0.9800 . ?
C36A H36E 0.9800 . ?
C36A H36F 0.9800 . ?
C35A H35D 0.9800 . ?
C35A H35E 0.9800 . ?
C35A H35F 0.9800 . ?

loop_
_geom_torsion_atom_site_label_1
_geom_torsion_atom_site_label_2
_geom_torsion_atom_site_label_3
_geom_torsion_atom_site_label_4
_geom_torsion
_geom_torsion_site_symmetry_1
_geom_torsion_site_symmetry_2
_geom_torsion_site_symmetry_3
_geom_torsion_site_symmetry_4
_geom_torsion_publ_flag
Nd1 S1 C1 C6 -172.65(14) . . . . ?
Nd1 S1 C1 C2 5.2(2) . . . . ?
Nd1 N1 C37 C38 -116.2(3) . . . . ?
Nd1 N1 C37 C42 57.9(4) . . . . ?
S1 C1 C2 C3 -174.51(18) . . . . ?
S1 C1 C2 C7 5.2(3) . . . . ?
N1 N1 C37 C38 15.8(4) 3_655 . . . ?
N1 N1 C37 C42 -170.2(2) 3_655 . . . ?
N1 C37 C38 C39 172.2(2) . . . . ?
N1 C37 C42 C41 -174.1(2) . . . . ?
C22 C6 C1 S1 -5.2(3) . . . . ?
C22 C6 C1 C2 176.8(2) . . . . ?
C22 C6 C5 C4 -179.5(2) . . . . ?
C22 C23 C24 C25 0.6(3) . . . . ?
C22 C23 C28 C29 97.8(2) . . . . ?
C22 C23 C28 C30 -137.9(2) . . . . ?
C22 C27 C26 C25 -1.3(3) . . . . ?
C22 C27 C34 C35 -108.2(5) . . . . ?
C22 C27 C34 C36 126.1(4) . . . . ?
C22 C27 C34 C36A 98.9(4) . . . . ?
C22 C27 C34 C35A -134.7(4) . . . . ?
C6 C22 C23 C24 176.2(2) . . . . ?
C6 C22 C23 C28 -3.9(3) . . . . ?
C6 C22 C27 C26 -175.9(2) . . . . ?
C6 C22 C27 C34 6.9(3) . . . . ?
C6 C1 C2 C3 3.4(3) . . . . ?
C6 C1 C2 C7 -176.90(19) . . . . ?
C23 C22 C6 C1 91.2(3) . . . . ?
C23 C22 C6 C5 -88.4(3) . . . . ?
C23 C22 C27 C26 2.5(3) . . . . ?
C23 C22 C27 C34 -174.7(2) . . . . ?
C23 C24 C25 C26 0.5(4) . . . . ?
C23 C24 C25 C31 179.0(2) . . . . ?
C24 C23 C28 C29 -82.3(3) . . . . ?
C24 C23 C28 C30 41.9(3) . . . . ?
C24 C25 C26 C27 -0.2(4) . . . . ?
C24 C25 C31 C32 60.4(4) . . . . ?
C24 C25 C31 C33 -59.4(4) . . . . ?
C24 C25 C31 C33A -9.8(9) . . . . ?
C24 C25 C31 C32A 124.8(6) . . . . ?
C3 C4 C5 C6 2.1(4) . . . . ?
C13 C8 C9 C10 173.1(2) . . . . ?
C1 C6 C5 C4 0.9(3) . . . . ?
C4 C3 C2 C1 -0.4(4) . . . . ?
C4 C3 C2 C7 179.8(2) . . . . ?
C5 C6 C1 S1 174.37(17) . . . . ?
C5 C6 C1 C2 -3.6(3) . . . . ?
C27 C22 C6 C1 -90.4(3) . . . . ?
C27 C22 C6 C5 90.0(3) . . . . ?
C27 C22 C23 C24 -2.2(3) . . . . ?
C27 C22 C23 C28 177.7(2) . . . . ?
C7 C8 C9 C10 -2.7(3) . . . . ?
C7 C12 C11 C10 -0.9(3) . . . . ?
C7 C12 C19 C21 33.3(4) . . . . ?
C7 C12 C19 C20 -94.4(3) . . . . ?
C37 C38 C39 C40 1.8(4) . . . . ?
C37 C42 C41 C40 0.9(4) . . . . ?
C8 C7 C12 C11 2.8(3) . . . . ?
C8 C7 C12 C19 178.8(2) . . . . ?
C8 C7 C2 C3 -97.1(3) . . . . ?
C8 C7 C2 C1 83.2(3) . . . . ?
C12 C7 C8 C13 -176.8(2) . . . . ?
C12 C7 C8 C9 -1.1(3) . . . . ?
C12 C7 C2 C3 78.5(3) . . . . ?
C12 C7 C2 C1 -101.3(3) . . . . ?
C9 C10 C11 C12 -2.6(3) . . . . ?
C9 C10 C16 C17 69.2(3) . . . . ?
C9 C10 C16 C18 -167.3(2) . . . . ?
C26 C25 C31 C32 -121.1(3) . . . . ?
C26 C25 C31 C33 119.1(3) . . . . ?
C26 C25 C31 C33A 168.6(8) . . . . ?
C26 C25 C31 C32A -56.8(6) . . . . ?
C26 C27 C34 C35 74.6(5) . . . . ?
C26 C27 C34 C36 -51.1(4) . . . . ?
C26 C27 C34 C36A -78.3(4) . . . . ?
C26 C27 C34 C35A 48.1(5) . . . . ?
C2 C3 C4 C5 -2.3(4) . . . . ?
C2 C7 C8 C13 -1.2(3) . . . . ?
C2 C7 C8 C9 174.5(2) . . . . ?
C2 C7 C12 C11 -172.7(2) . . . . ?
C2 C7 C12 C19 3.3(3) . . . . ?
C28 C23 C24 C25 -179.3(2) . . . . ?
C34 C27 C26 C25 176.0(2) . . . . ?
C38 C37 C42 C41 0.3(3) . . . . ?
C38 C39 C40 C41 -0.6(4) . . . . ?
C11 C10 C9 C8 4.4(3) . . . . ?
C11 C10 C16 C17 -107.0(3) . . . . ?
C11 C10 C16 C18 16.5(3) . . . . ?
C11 C12 C19 C21 -150.6(2) . . . . ?
C11 C12 C19 C20 81.8(3) . . . . ?
C15 C13 C8 C7 -158.0(2) . . . . ?
C15 C13 C8 C9 26.3(3) . . . . ?
C16 C10 C9 C8 -172.0(2) . . . . ?
C16 C10 C11 C12 173.7(2) . . . . ?
C19 C12 C11 C10 -177.3(2) . . . . ?
C42 C37 C38 C39 -1.6(3) . . . . ?
C31 C25 C26 C27 -178.7(2) . . . . ?
C39 C40 C41 C42 -0.7(4) . . . . ?
C14 C13 C8 C7 80.4(3) . . . . ?
C14 C13 C8 C9 -95.3(3) . . . . ?
